data_4075237
loop_
_publ_author_name
'Huynh, Han Vinh'
'Han, Yuan'
'Ho, Joanne Hui Hui'
'Tan, Geok Kheng'

_publ_section_title
;
 Palladium(II) Complexes of a Sterically Bulky, Benzannulated
 N-Heterocyclic Carbene with Unusual Intramolecular
 C&#x2212;H&#x00B7;&#x00B7;&#x00B7;Pd and
 Ccarbene&#x00B7;&#x00B7;&#x00B7;Br Interactions and Their Catalytic
 Activities
;
_journal_issue 13
_journal_name_full Organometallics
_journal_page_first 3267
_journal_paper_doi 10.1021/om060151w
_journal_volume 25
_journal_year 2006
_chemical_formula_sum 'C13 H21 Br N2 O'
_chemical_formula_weight 301.23
_chemical_name_systematic
; 
 ? 
;
_space_group_IT_number 2
_symmetry_cell_setting triclinic
_symmetry_space_group_name_Hall '-P 1'
_symmetry_space_group_name_H-M 'P -1'
_atom_sites_solution_hydrogens geom
_atom_sites_solution_primary direct
_atom_sites_solution_secondary difmap
_audit_creation_method SHELXL-97
_cell_angle_alpha 77.3460(10)
_cell_angle_beta 66.4200(10)
_cell_angle_gamma 83.5500(10)
_cell_formula_units_Z 2
_cell_length_a 8.9656(5)
_cell_length_b 9.1636(5)
_cell_length_c 9.7359(5)
_cell_measurement_reflns_used 5378
_cell_measurement_temperature 223(2)
_cell_measurement_theta_max 29.43
_cell_measurement_theta_min 2.28
_cell_volume 715.01(7)
_computing_cell_refinement 'Bruker SMART'
_computing_data_collection 'Bruker SMART'
_computing_data_reduction 'Bruker SAINT'
_computing_molecular_graphics 'Bruker SHELXTL'
_computing_publication_material 'Bruker SHELXTL'
_computing_structure_refinement 'SHELXL-97 (Sheldrick, 1997)'
_computing_structure_solution 'SHELXS-97 (Sheldrick, 1990)'
_diffrn_ambient_temperature 223(2)
_diffrn_measured_fraction_theta_full 0.998
_diffrn_measured_fraction_theta_max 0.998
_diffrn_measurement_device_type 'CCD area detector'
_diffrn_measurement_method 'phi and omega scans'
_diffrn_radiation_monochromator graphite
_diffrn_radiation_source 'fine-focus sealed tube'
_diffrn_radiation_type MoK\a
_diffrn_radiation_wavelength 0.71073
_diffrn_reflns_av_R_equivalents 0.0191
_diffrn_reflns_av_sigmaI/netI 0.0205
_diffrn_reflns_limit_h_max 11
_diffrn_reflns_limit_h_min -11
_diffrn_reflns_limit_k_max 11
_diffrn_reflns_limit_k_min -11
_diffrn_reflns_limit_l_max 12
_diffrn_reflns_limit_l_min -12
_diffrn_reflns_number 9106
_diffrn_reflns_theta_full 27.50
_diffrn_reflns_theta_max 27.50
_diffrn_reflns_theta_min 2.28
_exptl_absorpt_coefficient_mu 2.863
_exptl_absorpt_correction_T_max 0.4805
_exptl_absorpt_correction_T_min 0.2785
_exptl_absorpt_correction_type 'sADABS, (sHELDRICK 2001)'
_exptl_crystal_colour COLOURLESS
_exptl_crystal_density_diffrn 1.399
_exptl_crystal_density_meas 0
_exptl_crystal_density_method 'not measured'
_exptl_crystal_description BLOCK
_exptl_crystal_F_000 312
_exptl_crystal_size_max 0.60
_exptl_crystal_size_mid 0.60
_exptl_crystal_size_min 0.30
_refine_diff_density_max 0.399
_refine_diff_density_min -0.383
_refine_diff_density_rms 0.066
_refine_ls_extinction_method none
_refine_ls_goodness_of_fit_ref 1.060
_refine_ls_hydrogen_treatment mixed
_refine_ls_matrix_type full
_refine_ls_number_parameters 166
_refine_ls_number_reflns 3287
_refine_ls_number_restraints 0
_refine_ls_restrained_S_all 1.060
_refine_ls_R_factor_all 0.0285
_refine_ls_R_factor_gt 0.0258
_refine_ls_shift/su_max 0.000
_refine_ls_shift/su_mean 0.000
_refine_ls_structure_factor_coef Fsqd
_refine_ls_weighting_details 'calc w=1/[\s^2^(Fo^2^)+(0.0377P)^2^+0.2039P] where P=(Fo^2^+2Fc^2^)/3'
_refine_ls_weighting_scheme calc
_refine_ls_wR_factor_gt 0.0668
_refine_ls_wR_factor_ref 0.0682
_reflns_number_gt 3038
_reflns_number_total 3287
_reflns_threshold_expression >2sigma(I)
_cod_data_source_file om060151wsi20060217_020042.cif
_cod_data_source_block Salt_A
_cod_depositor_comments
;
The following automatic conversions were performed:

'_symmetry_cell_setting' value 'Triclinic' changed to 'triclinic'
according to /home/saulius/struct/CIF-dictionaries/cif_core.dic
dictionary named 'cif_core.dic' version 2.4.1 from 2010-06-29.

Automatic conversion script
Id: cif_fix_values 1715 2011-07-08 13:25:40Z adriana 
;
_cod_original_sg_symbol_H-M P-1
_cod_database_code 4075237

loop_
_symmetry_equiv_pos_as_xyz
'x, y, z'
'-x, -y, -z'

loop_
_atom_site_label
_atom_site_type_symbol
_atom_site_fract_x
_atom_site_fract_y
_atom_site_fract_z
_atom_site_U_iso_or_equiv
_atom_site_adp_type
_atom_site_occupancy
_atom_site_symmetry_multiplicity
_atom_site_calc_flag
_atom_site_refinement_flags
Br1 Br 0.10293(2) 0.208088(19) 0.107569(19) 0.04049(8) Uani 1 1 d .
N1 N 0.04753(16) 0.80208(15) 0.34598(15) 0.0286(3) Uani 1 1 d .
N2 N 0.22863(15) 0.78853(15) 0.11773(14) 0.0269(3) Uani 1 1 d .
C1 C 0.07408(19) 0.81929(17) 0.19912(18) 0.0288(3) Uani 1 1 d .
H1 H -0.0059 0.8493 0.1583 0.035 Uiso 1 1 calc R
C2 C 0.19376(18) 0.75717(17) 0.36218(17) 0.0271(3) Uani 1 1 d .
C3 C 0.31000(18) 0.74790(16) 0.21678(16) 0.0262(3) Uani 1 1 d .
C4 C 0.47064(19) 0.70443(18) 0.19316(18) 0.0304(3) Uani 1 1 d .
H4 H 0.5492 0.6984 0.0954 0.036 Uiso 1 1 calc R
C5 C 0.5087(2) 0.6705(2) 0.3207(2) 0.0362(4) Uani 1 1 d .
H5 H 0.6158 0.6399 0.3098 0.043 Uiso 1 1 calc R
C6 C 0.3919(2) 0.6806(2) 0.4661(2) 0.0393(4) Uani 1 1 d .
H6 H 0.4232 0.6568 0.5499 0.047 Uiso 1 1 calc R
C7 C 0.2327(2) 0.72413(19) 0.49054(18) 0.0347(3) Uani 1 1 d .
H7 H 0.1548 0.7311 0.5884 0.042 Uiso 1 1 calc R
C8 C -0.11126(19) 0.8171(2) 0.47371(19) 0.0354(4) Uani 1 1 d .
H8 H -0.0930 0.8685 0.5449 0.042 Uiso 1 1 calc R
C11 C 0.2945(2) 0.7957(2) -0.04925(17) 0.0337(3) Uani 1 1 d .
H11 H 0.2035 0.8254 -0.0836 0.040 Uiso 1 1 calc R
C10 C -0.1745(2) 0.6626(2) 0.5595(2) 0.0456(4) Uani 1 1 d .
H10A H -0.1964 0.6114 0.4926 0.068 Uiso 1 1 calc R
H10B H -0.2740 0.6722 0.6475 0.068 Uiso 1 1 calc R
H10C H -0.0933 0.6056 0.5933 0.068 Uiso 1 1 calc R
C9 C -0.2292(2) 0.9129(2) 0.4132(2) 0.0481(5) Uani 1 1 d .
H9A H -0.1788 1.0064 0.3519 0.072 Uiso 1 1 calc R
H9B H -0.3271 0.9336 0.4981 0.072 Uiso 1 1 calc R
H9C H -0.2570 0.8602 0.3509 0.072 Uiso 1 1 calc R
C12 C 0.3566(3) 0.6416(2) -0.0852(2) 0.0458(4) Uani 1 1 d .
H12A H 0.4555 0.6153 -0.0664 0.069 Uiso 1 1 calc R
H12B H 0.3792 0.6426 -0.1915 0.069 Uiso 1 1 calc R
H12C H 0.2745 0.5685 -0.0206 0.069 Uiso 1 1 calc R
C13 C 0.4214(3) 0.9155(2) -0.1302(2) 0.0456(4) Uani 1 1 d .
H13A H 0.3761 1.0092 -0.0975 0.068 Uiso 1 1 calc R
H13B H 0.4529 0.9284 -0.2397 0.068 Uiso 1 1 calc R
H13C H 0.5162 0.8855 -0.1052 0.068 Uiso 1 1 calc R
O1W O 0.9233(2) 0.5459(2) 0.19495(18) 0.0563(4) Uani 1 1 d .
H1W H 0.907(4) 0.600(4) 0.117(4) 0.082(10) Uiso 1 1 d .
H2W H 0.970(4) 0.463(4) 0.173(4) 0.085(10) Uiso 1 1 d .

loop_
_atom_site_aniso_label
_atom_site_aniso_U_11
_atom_site_aniso_U_22
_atom_site_aniso_U_33
_atom_site_aniso_U_23
_atom_site_aniso_U_13
_atom_site_aniso_U_12
Br1 0.03533(11) 0.04107(11) 0.03920(11) -0.00446(7) -0.01049(7) 0.00065(7)
N1 0.0266(6) 0.0294(6) 0.0258(6) -0.0075(5) -0.0044(5) -0.0029(5)
N2 0.0260(6) 0.0312(6) 0.0222(6) -0.0058(5) -0.0078(5) 0.0002(5)
C1 0.0275(7) 0.0283(7) 0.0296(7) -0.0074(6) -0.0089(6) -0.0008(6)
C2 0.0291(7) 0.0255(7) 0.0251(7) -0.0059(5) -0.0071(6) -0.0049(6)
C3 0.0295(7) 0.0258(7) 0.0229(7) -0.0047(5) -0.0090(6) -0.0032(6)
C4 0.0293(7) 0.0305(8) 0.0298(7) -0.0067(6) -0.0093(6) -0.0012(6)
C5 0.0361(8) 0.0362(9) 0.0408(9) -0.0066(7) -0.0200(7) -0.0004(7)
C6 0.0496(10) 0.0419(9) 0.0330(8) -0.0040(7) -0.0236(8) -0.0047(8)
C7 0.0427(9) 0.0359(8) 0.0244(7) -0.0056(6) -0.0103(7) -0.0074(7)
C8 0.0281(8) 0.0402(9) 0.0309(8) -0.0145(7) 0.0006(6) -0.0045(7)
C11 0.0330(8) 0.0461(9) 0.0215(7) -0.0077(6) -0.0103(6) 0.0027(7)
C10 0.0375(9) 0.0488(11) 0.0375(9) -0.0034(8) -0.0009(8) -0.0113(8)
C9 0.0327(9) 0.0461(11) 0.0528(11) -0.0134(9) -0.0032(8) 0.0054(8)
C12 0.0518(11) 0.0533(11) 0.0347(9) -0.0216(8) -0.0136(8) 0.0029(9)
C13 0.0465(10) 0.0499(11) 0.0286(8) 0.0025(7) -0.0067(7) -0.0040(8)
O1W 0.0767(11) 0.0492(9) 0.0394(8) -0.0088(7) -0.0190(8) -0.0002(8)

loop_
_atom_type_symbol
_atom_type_description
_atom_type_scat_dispersion_real
_atom_type_scat_dispersion_imag
_atom_type_scat_source
C C 0.0033 0.0016 'International Tables Vol C Tables 4.2.6.8 and 6.1.1.4'
H H 0.0000 0.0000 'International Tables Vol C Tables 4.2.6.8 and 6.1.1.4'
N N 0.0061 0.0033 'International Tables Vol C Tables 4.2.6.8 and 6.1.1.4'
Br Br -0.2901 2.4595 'International Tables Vol C Tables 4.2.6.8 and 6.1.1.4'
O O 0.0106 0.0060 'International Tables Vol C Tables 4.2.6.8 and 6.1.1.4'

loop_
_geom_angle_atom_site_label_1
_geom_angle_atom_site_label_2
_geom_angle_atom_site_label_3
_geom_angle
C1 N1 C2 107.89(13)
C1 N1 C8 126.90(14)
C2 N1 C8 125.08(13)
C1 N2 C3 108.24(12)
C1 N2 C11 123.41(13)
C3 N2 C11 128.34(13)
N2 C1 N1 110.90(14)
N1 C2 C7 131.22(14)
N1 C2 C3 106.95(13)
C7 C2 C3 121.83(15)
C4 C3 N2 132.41(14)
C4 C3 C2 121.58(14)
N2 C3 C2 106.01(13)
C5 C4 C3 116.49(15)
C4 C5 C6 121.69(16)
C7 C6 C5 122.24(16)
C6 C7 C2 116.16(15)
N1 C8 C9 109.92(14)
N1 C8 C10 109.42(14)
C9 C8 C10 113.02(15)
N2 C11 C13 110.27(14)
N2 C11 C12 110.00(14)
C13 C11 C12 113.74(15)

loop_
_geom_bond_atom_site_label_1
_geom_bond_atom_site_label_2
_geom_bond_distance
N1 C1 1.328(2)
N1 C2 1.389(2)
N1 C8 1.4855(19)
N2 C1 1.326(2)
N2 C3 1.3948(19)
N2 C11 1.4799(19)
C2 C7 1.391(2)
C2 C3 1.396(2)
C3 C4 1.390(2)
C4 C5 1.379(2)
C5 C6 1.399(3)
C6 C7 1.376(3)
C8 C9 1.516(3)
C8 C10 1.519(2)
C11 C13 1.518(3)
C11 C12 1.520(3)
